data_1552162
loop_
_publ_author_name
'Schumann, Andr\'e'
'Rei\&s, Fabian'
'Jiao, Haijun'
'Rabeah, Jabor'
'Siewert, Jan-Erik'
'Krummenacher, Ivo'
'Braunschweig, Holger'
'Hering-Junghans, Christian'

_publ_section_title
;
 A selective route to aryl-triphosphiranes and their titanocene-induced
 fragmentation
;
_journal_name_full 'Chemical Science'
_journal_paper_doi 10.1039/C9SC02322D
_journal_year 2019
_chemical_formula_moiety 'C34 H44 P2 Ti, C6 D6'
_chemical_formula_sum 'C40 H44 D6 P2 Ti'
_chemical_formula_weight 646.67
_space_group_crystal_system monoclinic
_space_group_IT_number 14
_space_group_name_Hall '-P 2ybc'
_space_group_name_H-M_alt 'P 1 21/c 1'
_symmetry_space_group_name_Hall '-P 2ybc'
_symmetry_space_group_name_H-M 'P 1 21/c 1'
_atom_sites_solution_hydrogens geom
_audit_creation_method SHELXL-2014/7
_audit_update_record
;
2019-05-09 deposited with the CCDC.    2019-08-06 downloaded from the CCDC.
;
_cell_angle_alpha 90
_cell_angle_beta 93.959(3)
_cell_angle_gamma 90
_cell_formula_units_Z 4
_cell_length_a 10.0969(14)
_cell_length_b 17.548(2)
_cell_length_c 20.053(3)
_cell_measurement_reflns_used 9987
_cell_measurement_temperature 150(2)
_cell_measurement_theta_max 30.45
_cell_measurement_theta_min 2.53
_cell_volume 3544.5(8)
_computing_cell_refinement 'SAINT (Bruker, 2013)'
_computing_data_collection 'APEX2 (Bruker, 2014)'
_computing_data_reduction SAINT
_computing_molecular_graphics 'ORTEP-3v2.01 (Farrugia, 1997)'
_computing_publication_material 'SHELXL-2014/7 (Sheldrick, 2014)'
_computing_structure_refinement 'SHELXL-2014/7 (Sheldrick, 2014)'
_computing_structure_solution 'SHELXT-2014 (Sheldrick, 2014)'
_diffrn_ambient_temperature 150(2)
_diffrn_measured_fraction_theta_full 1.000
_diffrn_measured_fraction_theta_max 1.000
_diffrn_measurement_device_type 'Bruker APEX-II CCD'
_diffrn_measurement_method '\f and \w scans'
_diffrn_radiation_type MoK\a
_diffrn_radiation_wavelength 0.71073
_diffrn_reflns_av_R_equivalents 0.0361
_diffrn_reflns_av_unetI/netI 0.0172
_diffrn_reflns_Laue_measured_fraction_full 1.000
_diffrn_reflns_Laue_measured_fraction_max 1.000
_diffrn_reflns_limit_h_max 13
_diffrn_reflns_limit_h_min -13
_diffrn_reflns_limit_k_max 23
_diffrn_reflns_limit_k_min -23
_diffrn_reflns_limit_l_max 27
_diffrn_reflns_limit_l_min -27
_diffrn_reflns_number 102555
_diffrn_reflns_point_group_measured_fraction_full 1.000
_diffrn_reflns_point_group_measured_fraction_max 1.000
_diffrn_reflns_theta_full 25.242
_diffrn_reflns_theta_max 29.000
_diffrn_reflns_theta_min 1.544
_diffrn_source 'fine-focus sealed tube'
_exptl_absorpt_coefficient_mu 0.358
_exptl_absorpt_correction_T_max 0.94
_exptl_absorpt_correction_T_min 0.89
_exptl_absorpt_correction_type multi-scan
_exptl_absorpt_process_details 'SADABS (Bruker, 2014)'
_exptl_crystal_colour yellow
_exptl_crystal_density_diffrn 1.212
_exptl_crystal_description prism
_exptl_crystal_F_000 1368
_exptl_crystal_size_max 0.332
_exptl_crystal_size_mid 0.200
_exptl_crystal_size_min 0.186
_refine_diff_density_max 0.337
_refine_diff_density_min -0.328
_refine_diff_density_rms 0.047
_refine_ls_extinction_method none
_refine_ls_goodness_of_fit_ref 1.049
_refine_ls_hydrogen_treatment constr
_refine_ls_matrix_type full
_refine_ls_number_parameters 427
_refine_ls_number_reflns 9437
_refine_ls_number_restraints 0
_refine_ls_restrained_S_all 1.049
_refine_ls_R_factor_all 0.0442
_refine_ls_R_factor_gt 0.0346
_refine_ls_shift/su_max 0.002
_refine_ls_shift/su_mean 0.000
_refine_ls_structure_factor_coef Fsqd
_refine_ls_weighting_details 'w=1/[\s^2^(Fo^2^)+(0.0424P)^2^+1.5332P] where P=(Fo^2^+2Fc^2^)/3'
_refine_ls_weighting_scheme calc
_refine_ls_wR_factor_gt 0.0860
_refine_ls_wR_factor_ref 0.0941
_reflns_Friedel_coverage 0.000
_reflns_number_gt 7954
_reflns_number_total 9437
_reflns_threshold_expression 'I > 2\s(I)'
_cod_data_source_file c9sc02322d2.cif
_cod_data_source_block ax1530_Cp2TiDipp2P2_cmp_3b
_cod_original_cell_volume 3544.6(9)
_cod_database_code 1552162
_shelx_shelxl_version_number 2014/7
_shelx_space_group_comment
;
The symmetry employed for this shelxl refinement is uniquely defined
by the following loop, which should always be used as a source of
symmetry information in preference to the above space-group names.
They are only intended as comments.
;
_shelx_estimated_absorpt_t_min 0.890
_shelx_estimated_absorpt_t_max 0.936

loop_
_space_group_symop_operation_xyz
'x, y, z'
'-x, y+1/2, -z+1/2'
'-x, -y, -z'
'x, -y-1/2, z-1/2'

loop_
_atom_site_label
_atom_site_type_symbol
_atom_site_fract_x
_atom_site_fract_y
_atom_site_fract_z
_atom_site_U_iso_or_equiv
_atom_site_adp_type
_atom_site_occupancy
_atom_site_site_symmetry_order
_atom_site_calc_flag
_atom_site_refinement_flags_posn
_atom_site_refinement_flags_adp
_atom_site_refinement_flags_occupancy
_atom_site_disorder_assembly
_atom_site_disorder_group
P1 P 0.72455(3) 0.33654(2) 0.78166(2) 0.02294(8) Uani 1 1 d . . . . .
P2 P 0.54730(3) 0.26674(2) 0.78257(2) 0.02179(7) Uani 1 1 d . . . . .
Ti1 Ti 0.51612(2) 0.40440(2) 0.81425(2) 0.02260(6) Uani 1 1 d . . . . .
C1 C 0.57731(15) 0.48457(9) 0.72649(7) 0.0339(3) Uani 1 1 d . . . . .
H1 H 0.6679 0.4944 0.7197 0.041 Uiso 1 1 calc R U . . .
C2 C 0.49947(16) 0.42607(8) 0.69653(7) 0.0340(3) Uani 1 1 d . . . . .
H2 H 0.5285 0.3890 0.6662 0.041 Uiso 1 1 calc R U . . .
C3 C 0.37183(16) 0.43176(9) 0.71895(8) 0.0376(3) Uani 1 1 d . . . . .
H3 H 0.2990 0.3993 0.7064 0.045 Uiso 1 1 calc R U . . .
C4 C 0.36990(16) 0.49355(9) 0.76307(8) 0.0368(3) Uani 1 1 d . . . . .
H4 H 0.2955 0.5105 0.7855 0.044 Uiso 1 1 calc R U . . .
C5 C 0.49773(16) 0.52615(8) 0.76831(8) 0.0349(3) Uani 1 1 d . . . . .
H5 H 0.5252 0.5686 0.7953 0.042 Uiso 1 1 calc R U . . .
C6 C 0.37686(16) 0.41441(13) 0.90212(8) 0.0476(4) Uani 1 1 d . . . . .
H6 H 0.2854 0.4250 0.8920 0.057 Uiso 1 1 calc R U . . .
C7 C 0.4344(2) 0.34234(10) 0.90783(8) 0.0477(5) Uani 1 1 d . . . . .
H7 H 0.3888 0.2951 0.9031 0.057 Uiso 1 1 calc R U . . .
C8 C 0.56880(19) 0.35157(12) 0.92152(7) 0.0475(4) Uani 1 1 d . . . . .
H8 H 0.6322 0.3117 0.9270 0.057 Uiso 1 1 calc R U . . .
C9 C 0.59586(17) 0.42852(13) 0.92588(7) 0.0491(5) Uani 1 1 d . . . . .
H9 H 0.6810 0.4505 0.9354 0.059 Uiso 1 1 calc R U . . .
C10 C 0.4779(2) 0.46845(10) 0.91402(8) 0.0481(4) Uani 1 1 d . . . . .
H10 H 0.4676 0.5223 0.9140 0.058 Uiso 1 1 calc R U . . .
C11 C 0.83940(12) 0.31007(8) 0.85414(6) 0.0241(2) Uani 1 1 d . . . . .
C12 C 0.91588(13) 0.37136(8) 0.88305(7) 0.0283(3) Uani 1 1 d . . . . .
C13 C 1.00905(15) 0.35717(9) 0.93583(8) 0.0374(3) Uani 1 1 d . . . . .
H13 H 1.0589 0.3984 0.9554 0.045 Uiso 1 1 calc R U . . .
C14 C 1.03066(18) 0.28457(10) 0.96037(9) 0.0443(4) Uani 1 1 d . . . . .
H14 H 1.0935 0.2760 0.9971 0.053 Uiso 1 1 calc R U . . .
C15 C 0.96038(16) 0.22459(9) 0.93122(8) 0.0381(3) Uani 1 1 d . . . . .
H15 H 0.9762 0.1746 0.9481 0.046 Uiso 1 1 calc R U . . .
C16 C 0.86651(13) 0.23526(8) 0.87757(7) 0.0272(3) Uani 1 1 d . . . . .
C17 C 0.90348(14) 0.45197(8) 0.85549(8) 0.0344(3) Uani 1 1 d . . . . .
H17 H 0.8084 0.4599 0.8395 0.041 Uiso 1 1 calc R U . . .
C18 C 0.98658(18) 0.46088(11) 0.79486(11) 0.0522(5) Uani 1 1 d . . . . .
H18A H 1.0800 0.4503 0.8082 0.078 Uiso 1 1 calc R U . . .
H18B H 0.9780 0.5131 0.7778 0.078 Uiso 1 1 calc R U . . .
H18C H 0.9549 0.4250 0.7599 0.078 Uiso 1 1 calc R U . . .
C19 C 0.9400(2) 0.51408(10) 0.90690(11) 0.0549(5) Uani 1 1 d . . . . .
H19A H 0.8910 0.5058 0.9468 0.082 Uiso 1 1 calc R U . . .
H19B H 0.9167 0.5641 0.8877 0.082 Uiso 1 1 calc R U . . .
H19C H 1.0355 0.5122 0.9192 0.082 Uiso 1 1 calc R U . . .
C20 C 0.80141(13) 0.16346(8) 0.84793(7) 0.0278(3) Uani 1 1 d . . . . .
H20 H 0.7485 0.1784 0.8060 0.033 Uiso 1 1 calc R U . . .
C21 C 0.70568(16) 0.12837(9) 0.89499(9) 0.0396(3) Uani 1 1 d . . . . .
H21A H 0.7539 0.1157 0.9377 0.059 Uiso 1 1 calc R U . . .
H21B H 0.6667 0.0819 0.8748 0.059 Uiso 1 1 calc R U . . .
H21C H 0.6349 0.1649 0.9027 0.059 Uiso 1 1 calc R U . . .
C22 C 0.90438(16) 0.10464(9) 0.82916(9) 0.0409(4) Uani 1 1 d . . . . .
H22A H 0.9612 0.1269 0.7966 0.061 Uiso 1 1 calc R U . . .
H22B H 0.8589 0.0598 0.8096 0.061 Uiso 1 1 calc R U . . .
H22C H 0.9590 0.0895 0.8693 0.061 Uiso 1 1 calc R U . . .
C23 C 0.48194(12) 0.23896(7) 0.69761(6) 0.0221(2) Uani 1 1 d . . . . .
C24 C 0.34188(13) 0.22638(8) 0.69188(7) 0.0266(3) Uani 1 1 d . . . . .
C25 C 0.28329(15) 0.19442(9) 0.63375(8) 0.0361(3) Uani 1 1 d . . . . .
H25 H 0.1900 0.1864 0.6301 0.043 Uiso 1 1 calc R U . . .
C26 C 0.35684(17) 0.17395(10) 0.58112(8) 0.0407(4) Uani 1 1 d . . . . .
H26 H 0.3150 0.1517 0.5419 0.049 Uiso 1 1 calc R U . . .
C27 C 0.49187(15) 0.18626(9) 0.58624(7) 0.0340(3) Uani 1 1 d . . . . .
H27 H 0.5422 0.1728 0.5497 0.041 Uiso 1 1 calc R U . . .
C28 C 0.55732(13) 0.21778(7) 0.64337(6) 0.0250(2) Uani 1 1 d . . . . .
C29 C 0.25423(13) 0.24198(8) 0.74935(8) 0.0312(3) Uani 1 1 d . . . . .
H29 H 0.2955 0.2851 0.7760 0.037 Uiso 1 1 calc R U . . .
C30 C 0.25330(17) 0.17267(10) 0.79569(9) 0.0417(4) Uani 1 1 d . . . . .
H30A H 0.2140 0.1291 0.7710 0.063 Uiso 1 1 calc R U . . .
H30B H 0.2008 0.1843 0.8337 0.063 Uiso 1 1 calc R U . . .
H30C H 0.3445 0.1603 0.8120 0.063 Uiso 1 1 calc R U . . .
C31 C 0.11193(16) 0.26564(11) 0.72738(10) 0.0459(4) Uani 1 1 d . . . . .
H31A H 0.1138 0.3078 0.6954 0.069 Uiso 1 1 calc R U . . .
H31B H 0.0663 0.2820 0.7665 0.069 Uiso 1 1 calc R U . . .
H31C H 0.0647 0.2222 0.7062 0.069 Uiso 1 1 calc R U . . .
C32 C 0.70724(14) 0.22628(8) 0.64281(7) 0.0307(3) Uani 1 1 d . . . . .
H32 H 0.7420 0.2394 0.6893 0.037 Uiso 1 1 calc R U . . .
C33 C 0.7452(2) 0.29046(12) 0.59758(13) 0.0635(6) Uani 1 1 d . . . . .
H33A H 0.7125 0.2792 0.5515 0.095 Uiso 1 1 calc R U . . .
H33B H 0.8421 0.2956 0.5999 0.095 Uiso 1 1 calc R U . . .
H33C H 0.7056 0.3382 0.6120 0.095 Uiso 1 1 calc R U . . .
C34 C 0.77607(18) 0.15328(10) 0.62291(11) 0.0490(4) Uani 1 1 d . . . . .
H34A H 0.7485 0.1408 0.5764 0.074 Uiso 1 1 calc R U . . .
H34B H 0.7514 0.1115 0.6520 0.074 Uiso 1 1 calc R U . . .
H34C H 0.8725 0.1606 0.6275 0.074 Uiso 1 1 calc R U . . .
C35A C 0.2807(7) 0.37463(19) 0.53902(19) 0.0641(15) Uani 0.625(12) 1 d G . P A 1
D35A H 0.2844 0.3383 0.5742 0.077 Uiso 0.625(12) 1 calc R U P A 1
C36A C 0.3782(7) 0.3751(4) 0.4933(2) 0.0792(18) Uani 0.625(12) 1 d G . P A 1
D36A H 0.4485 0.3391 0.4973 0.095 Uiso 0.625(12) 1 calc R U P A 1
C37A C 0.3727(4) 0.4282(4) 0.4418(2) 0.0835(19) Uani 0.625(12) 1 d G . P A 1
D37A H 0.4393 0.4285 0.4106 0.100 Uiso 0.625(12) 1 calc R U P A 1
C38A C 0.2697(4) 0.4809(2) 0.4360(2) 0.0587(17) Uani 0.625(12) 1 d G . P A 1
D38A H 0.2660 0.5172 0.4008 0.070 Uiso 0.625(12) 1 calc R U P A 1
C39A C 0.1722(4) 0.4804(2) 0.4816(3) 0.0554(12) Uani 0.625(12) 1 d G . P A 1
H39A H 0.1019 0.5165 0.4777 0.067 Uiso 0.625(12) 1 calc R U P A 1
C40A C 0.1777(4) 0.4273(3) 0.5332(2) 0.0670(15) Uani 0.625(12) 1 d G . P A 1
D40A H 0.1111 0.4270 0.5644 0.080 Uiso 0.625(12) 1 calc R U P A 1
C35B C 0.2031(8) 0.3972(7) 0.5305(4) 0.073(3) Uani 0.375(12) 1 d G . P A 2
D35B H 0.1392 0.3736 0.5563 0.088 Uiso 0.375(12) 1 calc R U P A 2
C36B C 0.1636(6) 0.4524(7) 0.4836(5) 0.083(3) Uani 0.375(12) 1 d G . P A 2
D36B H 0.0728 0.4666 0.4774 0.100 Uiso 0.375(12) 1 calc R U P A 2
C37B C 0.2570(9) 0.4870(3) 0.4457(4) 0.076(4) Uani 0.375(12) 1 d G . P A 2
D37B H 0.2301 0.5247 0.4137 0.091 Uiso 0.375(12) 1 calc R U P A 2
C38B C 0.3899(8) 0.4662(6) 0.4548(4) 0.096(4) Uani 0.375(12) 1 d G . P A 2
D38B H 0.4538 0.4898 0.4289 0.116 Uiso 0.375(12) 1 calc R U P A 2
C39B C 0.4294(8) 0.4110(7) 0.5017(4) 0.078(3) Uani 0.375(12) 1 d G . P A 2
D39B H 0.5202 0.3968 0.5079 0.094 Uiso 0.375(12) 1 calc R U P A 2
C40B C 0.3360(11) 0.3764(3) 0.5395(3) 0.059(2) Uani 0.375(12) 1 d G . P A 2
D40B H 0.3629 0.3386 0.5716 0.070 Uiso 0.375(12) 1 calc R U P A 2

loop_
_atom_site_aniso_label
_atom_site_aniso_U_11
_atom_site_aniso_U_22
_atom_site_aniso_U_33
_atom_site_aniso_U_23
_atom_site_aniso_U_13
_atom_site_aniso_U_12
P1 0.02373(15) 0.02333(16) 0.02197(15) 0.00096(12) 0.00303(11) -0.00258(12)
P2 0.02410(15) 0.02210(16) 0.01929(14) 0.00020(11) 0.00246(11) -0.00250(12)
Ti1 0.02579(12) 0.02258(12) 0.01962(11) -0.00084(8) 0.00293(8) -0.00091(8)
C1 0.0385(8) 0.0307(7) 0.0330(7) 0.0102(6) 0.0066(6) -0.0007(6)
C2 0.0540(9) 0.0263(7) 0.0216(6) 0.0041(5) 0.0011(6) 0.0053(6)
C3 0.0431(8) 0.0339(8) 0.0339(7) 0.0080(6) -0.0115(6) -0.0057(6)
C4 0.0365(8) 0.0366(8) 0.0374(8) 0.0066(6) 0.0030(6) 0.0092(6)
C5 0.0483(9) 0.0210(6) 0.0351(7) 0.0017(5) 0.0013(6) 0.0009(6)
C6 0.0305(8) 0.0863(14) 0.0270(7) -0.0039(8) 0.0094(6) 0.0068(8)
C7 0.0756(13) 0.0451(10) 0.0245(7) -0.0034(6) 0.0181(7) -0.0223(9)
C8 0.0613(11) 0.0629(12) 0.0193(6) 0.0066(7) 0.0107(7) 0.0229(9)
C9 0.0398(9) 0.0864(14) 0.0212(7) -0.0078(8) 0.0024(6) -0.0189(9)
C10 0.0829(13) 0.0350(8) 0.0279(7) -0.0091(6) 0.0140(8) 0.0018(8)
C11 0.0232(6) 0.0243(6) 0.0247(6) -0.0010(5) 0.0020(5) -0.0023(5)
C12 0.0250(6) 0.0257(7) 0.0339(7) -0.0025(5) 0.0009(5) -0.0031(5)
C13 0.0357(8) 0.0330(8) 0.0421(8) -0.0072(6) -0.0083(6) -0.0058(6)
C14 0.0476(9) 0.0396(9) 0.0426(9) -0.0012(7) -0.0191(7) -0.0007(7)
C15 0.0452(9) 0.0300(7) 0.0372(8) 0.0029(6) -0.0107(6) 0.0000(6)
C16 0.0285(6) 0.0253(6) 0.0274(6) -0.0006(5) -0.0001(5) -0.0021(5)
C17 0.0287(7) 0.0238(7) 0.0500(9) -0.0001(6) -0.0024(6) -0.0050(5)
C18 0.0409(9) 0.0443(10) 0.0724(13) 0.0200(9) 0.0118(8) -0.0086(7)
C19 0.0518(10) 0.0279(8) 0.0819(14) -0.0112(8) -0.0179(10) -0.0048(7)
C20 0.0282(6) 0.0230(6) 0.0319(6) -0.0002(5) -0.0007(5) -0.0021(5)
C21 0.0409(8) 0.0327(8) 0.0459(9) 0.0039(7) 0.0074(7) -0.0062(6)
C22 0.0334(8) 0.0322(8) 0.0570(10) -0.0122(7) 0.0016(7) -0.0003(6)
C23 0.0253(6) 0.0191(6) 0.0218(5) -0.0003(4) 0.0006(4) 0.0002(4)
C24 0.0252(6) 0.0235(6) 0.0309(6) -0.0029(5) 0.0007(5) 0.0007(5)
C25 0.0285(7) 0.0377(8) 0.0408(8) -0.0081(6) -0.0059(6) -0.0006(6)
C26 0.0426(8) 0.0467(9) 0.0312(7) -0.0128(7) -0.0100(6) 0.0027(7)
C27 0.0414(8) 0.0372(8) 0.0233(6) -0.0047(6) 0.0010(5) 0.0055(6)
C28 0.0294(6) 0.0235(6) 0.0221(6) 0.0005(5) 0.0025(5) 0.0023(5)
C29 0.0238(6) 0.0294(7) 0.0409(8) -0.0060(6) 0.0064(5) -0.0023(5)
C30 0.0360(8) 0.0388(9) 0.0521(9) 0.0014(7) 0.0152(7) -0.0048(6)
C31 0.0273(7) 0.0461(10) 0.0647(11) -0.0086(8) 0.0056(7) 0.0034(7)
C32 0.0314(7) 0.0346(7) 0.0272(6) -0.0051(5) 0.0092(5) -0.0008(6)
C33 0.0534(11) 0.0453(11) 0.0959(17) 0.0238(11) 0.0358(11) 0.0030(9)
C34 0.0373(9) 0.0416(9) 0.0690(12) -0.0005(8) 0.0101(8) 0.0091(7)
C35A 0.083(4) 0.058(3) 0.049(2) 0.0039(18) -0.019(3) -0.011(3)
C36A 0.080(4) 0.088(4) 0.068(3) 0.005(3) -0.006(3) 0.034(3)
C37A 0.078(3) 0.101(5) 0.074(3) 0.013(3) 0.025(2) 0.037(3)
C38A 0.067(3) 0.059(3) 0.052(3) -0.001(2) 0.018(2) 0.013(3)
C39A 0.063(2) 0.036(2) 0.069(3) 0.0028(18) 0.0150(19) -0.0011(17)
C40A 0.091(4) 0.047(3) 0.066(3) 0.003(2) 0.026(2) -0.008(2)
C35B 0.057(5) 0.083(9) 0.079(5) -0.001(5) -0.005(4) -0.032(5)
C36B 0.068(5) 0.059(7) 0.120(9) -0.015(6) -0.021(5) 0.015(4)
C37B 0.133(11) 0.043(5) 0.051(4) 0.005(4) -0.004(6) 0.006(6)
C38B 0.149(10) 0.094(8) 0.051(4) 0.013(5) 0.042(5) 0.022(6)
C39B 0.079(5) 0.095(7) 0.062(4) -0.004(4) 0.015(4) 0.009(5)
C40B 0.079(7) 0.050(4) 0.044(3) -0.001(3) -0.018(4) -0.009(3)

loop_
_atom_type_symbol
_atom_type_description
_atom_type_scat_dispersion_real
_atom_type_scat_dispersion_imag
_atom_type_scat_source
C C 0.0033 0.0016 'International Tables Vol C Tables 4.2.6.8 and 6.1.1.4'
H H 0.0000 0.0000 'International Tables Vol C Tables 4.2.6.8 and 6.1.1.4'
P P 0.1023 0.0942 'International Tables Vol C Tables 4.2.6.8 and 6.1.1.4'
Ti Ti 0.2776 0.4457 'International Tables Vol C Tables 4.2.6.8 and 6.1.1.4'
D D 0.0000 0.0000 'International Tables Vol C Tables 4.2.6.8 and 6.1.1.4'

loop_
_geom_angle_atom_site_label_1
_geom_angle_atom_site_label_2
_geom_angle_atom_site_label_3
_geom_angle
C11 P1 P2 108.88(4)
C11 P1 Ti1 113.56(4)
P2 P1 Ti1 64.174(16)
C23 P2 P1 112.53(4)
C23 P2 Ti1 116.20(4)
P1 P2 Ti1 65.100(15)
C5 Ti1 C6 101.17(7)
C5 Ti1 C4 35.14(6)
C6 Ti1 C4 83.46(6)
C5 Ti1 C10 83.38(6)
C6 Ti1 C10 34.79(7)
C4 Ti1 C10 85.29(6)
C5 Ti1 C9 102.88(7)
C6 Ti1 C9 57.02(6)
C4 Ti1 C9 117.33(7)
C10 Ti1 C9 34.26(7)
C5 Ti1 C7 135.49(6)
C6 Ti1 C7 34.46(7)
C4 Ti1 C7 114.31(7)
C10 Ti1 C7 57.20(6)
C9 Ti1 C7 56.37(6)
C5 Ti1 C1 34.80(5)
C6 Ti1 C1 135.85(7)
C4 Ti1 C1 57.71(5)
C10 Ti1 C1 114.53(6)
C9 Ti1 C1 120.53(6)
C7 Ti1 C1 170.28(6)
C5 Ti1 C8 136.47(6)
C6 Ti1 C8 56.87(6)
C4 Ti1 C8 139.07(6)
C10 Ti1 C8 56.90(6)
C9 Ti1 C8 33.89(7)
C7 Ti1 C8 33.76(7)
C1 Ti1 C8 148.60(7)
C5 Ti1 C3 57.83(5)
C6 Ti1 C3 102.97(6)
C4 Ti1 C3 34.58(6)
C10 Ti1 C3 117.48(7)
C9 Ti1 C3 151.30(7)
C7 Ti1 C3 120.26(7)
C1 Ti1 C3 57.18(6)
C8 Ti1 C3 153.92(7)
C5 Ti1 C2 57.60(5)
C6 Ti1 C2 136.86(6)
C4 Ti1 C2 57.31(5)
C10 Ti1 C2 139.62(6)
C9 Ti1 C2 154.77(6)
C7 Ti1 C2 148.58(6)
C1 Ti1 C2 34.32(5)
C8 Ti1 C2 163.14(6)
C3 Ti1 C2 34.17(6)
C5 Ti1 P2 141.87(4)
C6 Ti1 P2 110.73(6)
C4 Ti1 P2 128.01(4)
C10 Ti1 P2 134.67(5)
C9 Ti1 P2 111.69(6)
C7 Ti1 P2 79.36(5)
C1 Ti1 P2 109.77(4)
C8 Ti1 P2 80.20(5)
C3 Ti1 P2 94.09(4)
C2 Ti1 P2 84.54(4)
C5 Ti1 P1 111.89(4)
C6 Ti1 P1 141.38(5)
C4 Ti1 P1 135.16(4)
C10 Ti1 P1 129.09(5)
C9 Ti1 P1 95.36(5)
C7 Ti1 P1 109.16(5)
C1 Ti1 P1 79.88(4)
C8 Ti1 P1 84.96(4)
C3 Ti1 P1 111.17(4)
C2 Ti1 P1 79.83(4)
P2 Ti1 P1 50.725(12)
C2 C1 C5 108.00(14)
C2 C1 Ti1 73.52(8)
C5 C1 Ti1 71.07(8)
C2 C1 H1 126.0
C5 C1 H1 126.0
Ti1 C1 H1 121.2
C3 C2 C1 108.17(13)
C3 C2 Ti1 72.34(8)
C1 C2 Ti1 72.16(8)
C3 C2 H2 125.9
C1 C2 H2 125.9
Ti1 C2 H2 121.3
C2 C3 C4 108.18(14)
C2 C3 Ti1 73.49(8)
C4 C3 Ti1 71.47(8)
C2 C3 H3 125.9
C4 C3 H3 125.9
Ti1 C3 H3 120.9
C3 C4 C5 107.99(14)
C3 C4 Ti1 73.95(9)
C5 C4 Ti1 72.04(8)
C3 C4 H4 126.0
C5 C4 H4 126.0
Ti1 C4 H4 119.8
C1 C5 C4 107.65(14)
C1 C5 Ti1 74.13(8)
C4 C5 Ti1 72.82(8)
C1 C5 H5 126.2
C4 C5 H5 126.2
Ti1 C5 H5 118.8
C7 C6 C10 107.81(16)
C7 C6 Ti1 73.99(9)
C10 C6 Ti1 73.16(9)
C7 C6 H6 126.1
C10 C6 H6 126.1
Ti1 C6 H6 118.7
C8 C7 C6 108.05(16)
C8 C7 Ti1 73.21(9)
C6 C7 Ti1 71.55(9)
C8 C7 H7 126.0
C6 C7 H7 126.0
Ti1 C7 H7 121.0
C7 C8 C9 108.44(16)
C7 C8 Ti1 73.04(9)
C9 C8 Ti1 72.88(9)
C7 C8 H8 125.8
C9 C8 H8 125.8
Ti1 C8 H8 120.1
C8 C9 C10 108.62(16)
C8 C9 Ti1 73.24(9)
C10 C9 Ti1 72.31(9)
C8 C9 H9 125.7
C10 C9 H9 125.7
Ti1 C9 H9 120.5
C9 C10 C6 107.06(17)
C9 C10 Ti1 73.43(9)
C6 C10 Ti1 72.05(9)
C9 C10 H10 126.5
C6 C10 H10 126.5
Ti1 C10 H10 119.9
C16 C11 C12 118.60(12)
C16 C11 P1 126.07(10)
C12 C11 P1 114.96(10)
C13 C12 C11 119.64(13)
C13 C12 C17 118.56(13)
C11 C12 C17 121.73(12)
C14 C13 C12 121.34(14)
C14 C13 H13 119.3
C12 C13 H13 119.3
C15 C14 C13 119.41(14)
C15 C14 H14 120.3
C13 C14 H14 120.3
C14 C15 C16 121.81(15)
C14 C15 H15 119.1
C16 C15 H15 119.1
C15 C16 C11 119.06(13)
C15 C16 C20 116.20(12)
C11 C16 C20 124.74(12)
C12 C17 C19 114.10(14)
C12 C17 C18 110.33(13)
C19 C17 C18 110.06(15)
C12 C17 H17 107.4
C19 C17 H17 107.4
C18 C17 H17 107.4
C17 C18 H18A 109.5
C17 C18 H18B 109.5
H18A C18 H18B 109.5
C17 C18 H18C 109.5
H18A C18 H18C 109.5
H18B C18 H18C 109.5
C17 C19 H19A 109.5
C17 C19 H19B 109.5
H19A C19 H19B 109.5
C17 C19 H19C 109.5
H19A C19 H19C 109.5
H19B C19 H19C 109.5
C16 C20 C21 111.54(12)
C16 C20 C22 111.82(12)
C21 C20 C22 110.48(13)
C16 C20 H20 107.6
C21 C20 H20 107.6
C22 C20 H20 107.6
C20 C21 H21A 109.5
C20 C21 H21B 109.5
H21A C21 H21B 109.5
C20 C21 H21C 109.5
H21A C21 H21C 109.5
H21B C21 H21C 109.5
C20 C22 H22A 109.5
C20 C22 H22B 109.5
H22A C22 H22B 109.5
C20 C22 H22C 109.5
H22A C22 H22C 109.5
H22B C22 H22C 109.5
C28 C23 C24 118.57(11)
C28 C23 P2 126.79(10)
C24 C23 P2 113.78(9)
C25 C24 C23 119.48(12)
C25 C24 C29 118.10(12)
C23 C24 C29 122.30(12)
C26 C25 C24 121.79(14)
C26 C25 H25 119.1
C24 C25 H25 119.1
C27 C26 C25 118.99(13)
C27 C26 H26 120.5
C25 C26 H26 120.5
C26 C27 C28 122.22(13)
C26 C27 H27 118.9
C28 C27 H27 118.9
C27 C28 C23 118.94(12)
C27 C28 C32 116.57(12)
C23 C28 C32 124.48(12)
C24 C29 C31 114.41(13)
C24 C29 C30 110.13(12)
C31 C29 C30 110.19(13)
C24 C29 H29 107.3
C31 C29 H29 107.3
C30 C29 H29 107.3
C29 C30 H30A 109.5
C29 C30 H30B 109.5
H30A C30 H30B 109.5
C29 C30 H30C 109.5
H30A C30 H30C 109.5
H30B C30 H30C 109.5
C29 C31 H31A 109.5
C29 C31 H31B 109.5
H31A C31 H31B 109.5
C29 C31 H31C 109.5
H31A C31 H31C 109.5
H31B C31 H31C 109.5
C33 C32 C28 111.76(14)
C33 C32 C34 109.27(14)
C28 C32 C34 113.04(13)
C33 C32 H32 107.5
C28 C32 H32 107.5
C34 C32 H32 107.5
C32 C33 H33A 109.5
C32 C33 H33B 109.5
H33A C33 H33B 109.5
C32 C33 H33C 109.5
H33A C33 H33C 109.5
H33B C33 H33C 109.5
C32 C34 H34A 109.5
C32 C34 H34B 109.5
H34A C34 H34B 109.5
C32 C34 H34C 109.5
H34A C34 H34C 109.5
H34B C34 H34C 109.5
C36A C35A C40A 120.0
C36A C35A D35A 120.0
C40A C35A D35A 120.0
C37A C36A C35A 120.0
C37A C36A D36A 120.0
C35A C36A D36A 120.0
C38A C37A C36A 120.0
C38A C37A D37A 120.0
C36A C37A D37A 120.0
C39A C38A C37A 120.0
C39A C38A D38A 120.0
C37A C38A D38A 120.0
C38A C39A C40A 120.0
C38A C39A H39A 120.0
C40A C39A H39A 120.0
C39A C40A C35A 120.0
C39A C40A D40A 120.0
C35A C40A D40A 120.0
C36B C35B C40B 120.0
C36B C35B D35B 120.0
C40B C35B D35B 120.0
C35B C36B C37B 120.0
C35B C36B D36B 120.0
C37B C36B D36B 120.0
C36B C37B C38B 120.0
C36B C37B D37B 120.0
C38B C37B D37B 120.0
C39B C38B C37B 120.0
C39B C38B D38B 120.0
C37B C38B D38B 120.0
C38B C39B C40B 120.0
C38B C39B D39B 120.0
C40B C39B D39B 120.0
C39B C40B C35B 120.0
C39B C40B D40B 120.0
C35B C40B D40B 120.0

loop_
_geom_bond_atom_site_label_1
_geom_bond_atom_site_label_2
_geom_bond_distance
P1 C11 1.8548(13)
P1 P2 2.1699(5)
P1 Ti1 2.5425(5)
P2 C23 1.8495(13)
P2 Ti1 2.5230(5)
Ti1 C5 2.3289(15)
Ti1 C6 2.3356(15)
Ti1 C4 2.3390(15)
Ti1 C10 2.3499(15)
Ti1 C9 2.3642(15)
Ti1 C7 2.3667(15)
Ti1 C1 2.3681(14)
Ti1 C8 2.3688(16)
Ti1 C3 2.3708(15)
Ti1 C2 2.3855(14)
C1 C2 1.403(2)
C1 C5 1.405(2)
C1 H1 0.9500
C2 C3 1.397(2)
C2 H2 0.9500
C3 C4 1.400(2)
C3 H3 0.9500
C4 C5 1.409(2)
C4 H4 0.9500
C5 H5 0.9500
C6 C7 1.393(3)
C6 C10 1.401(3)
C6 H6 0.9500
C7 C8 1.375(3)
C7 H7 0.9500
C8 C9 1.379(3)
C8 H8 0.9500
C9 C10 1.389(3)
C9 H9 0.9500
C10 H10 0.9500
C11 C16 1.4147(19)
C11 C12 1.4238(18)
C12 C13 1.389(2)
C12 C17 1.521(2)
C13 C14 1.378(2)
C13 H13 0.9500
C14 C15 1.377(2)
C14 H14 0.9500
C15 C16 1.396(2)
C15 H15 0.9500
C16 C20 1.5228(18)
C17 C19 1.528(2)
C17 C18 1.532(2)
C17 H17 1.0000
C18 H18A 0.9800
C18 H18B 0.9800
C18 H18C 0.9800
C19 H19A 0.9800
C19 H19B 0.9800
C19 H19C 0.9800
C20 C21 1.526(2)
C20 C22 1.530(2)
C20 H20 1.0000
C21 H21A 0.9800
C21 H21B 0.9800
C21 H21C 0.9800
C22 H22A 0.9800
C22 H22B 0.9800
C22 H22C 0.9800
C23 C28 1.4195(17)
C23 C24 1.4281(18)
C24 C25 1.3884(19)
C24 C29 1.5255(19)
C25 C26 1.379(2)
C25 H25 0.9500
C26 C27 1.377(2)
C26 H26 0.9500
C27 C28 1.3966(19)
C27 H27 0.9500
C28 C32 1.5219(19)
C29 C31 1.531(2)
C29 C30 1.531(2)
C29 H29 1.0000
C30 H30A 0.9800
C30 H30B 0.9800
C30 H30C 0.9800
C31 H31A 0.9800
C31 H31B 0.9800
C31 H31C 0.9800
C32 C33 1.512(2)
C32 C34 1.524(2)
C32 H32 1.0000
C33 H33A 0.9800
C33 H33B 0.9800
C33 H33C 0.9800
C34 H34A 0.9800
C34 H34B 0.9800
C34 H34C 0.9800
C35A C36A 1.3900
C35A C40A 1.3900
C35A D35A 0.9500
C36A C37A 1.3900
C36A D36A 0.9500
C37A C38A 1.3900
C37A D37A 0.9500
C38A C39A 1.3900
C38A D38A 0.9500
C39A C40A 1.3900
C39A H39A 0.9500
C40A D40A 0.9500
C35B C36B 1.3900
C35B C40B 1.3900
C35B D35B 0.9500
C36B C37B 1.3900
C36B D36B 0.9500
C37B C38B 1.3900
C37B D37B 0.9500
C38B C39B 1.3900
C38B D38B 0.9500
C39B C40B 1.3900
C39B D39B 0.9500
C40B D40B 0.9500

loop_
_geom_torsion_atom_site_label_1
_geom_torsion_atom_site_label_2
_geom_torsion_atom_site_label_3
_geom_torsion_atom_site_label_4
_geom_torsion
C5 C1 C2 C3 0.69(16)
Ti1 C1 C2 C3 63.83(10)
C5 C1 C2 Ti1 -63.14(10)
C1 C2 C3 C4 -0.22(16)
Ti1 C2 C3 C4 63.49(10)
C1 C2 C3 Ti1 -63.72(10)
C2 C3 C4 C5 -0.33(17)
Ti1 C3 C4 C5 64.48(10)
C2 C3 C4 Ti1 -64.81(10)
C2 C1 C5 C4 -0.89(16)
Ti1 C1 C5 C4 -65.62(10)
C2 C1 C5 Ti1 64.73(10)
C3 C4 C5 C1 0.76(17)
Ti1 C4 C5 C1 66.50(10)
C3 C4 C5 Ti1 -65.74(11)
C10 C6 C7 C8 -1.29(17)
Ti1 C6 C7 C8 64.59(11)
C10 C6 C7 Ti1 -65.88(11)
C6 C7 C8 C9 1.26(17)
Ti1 C7 C8 C9 64.77(11)
C6 C7 C8 Ti1 -63.51(11)
C7 C8 C9 C10 -0.75(18)
Ti1 C8 C9 C10 64.12(11)
C7 C8 C9 Ti1 -64.87(11)
C8 C9 C10 C6 -0.05(18)
Ti1 C9 C10 C6 64.68(11)
C8 C9 C10 Ti1 -64.73(11)
C7 C6 C10 C9 0.82(18)
Ti1 C6 C10 C9 -65.61(11)
C7 C6 C10 Ti1 66.43(11)
P2 P1 C11 C16 41.11(12)
Ti1 P1 C11 C16 110.43(11)
P2 P1 C11 C12 -145.97(9)
Ti1 P1 C11 C12 -76.65(10)
C16 C11 C12 C13 -3.8(2)
P1 C11 C12 C13 -177.30(11)
C16 C11 C12 C17 173.09(13)
P1 C11 C12 C17 -0.40(17)
C11 C12 C13 C14 1.0(2)
C17 C12 C13 C14 -176.05(16)
C12 C13 C14 C15 1.3(3)
C13 C14 C15 C16 -0.5(3)
C14 C15 C16 C11 -2.4(2)
C14 C15 C16 C20 176.94(16)
C12 C11 C16 C15 4.5(2)
P1 C11 C16 C15 177.18(12)
C12 C11 C16 C20 -174.77(13)
P1 C11 C16 C20 -2.1(2)
C13 C12 C17 C19 -29.1(2)
C11 C12 C17 C19 153.96(14)
C13 C12 C17 C18 95.41(17)
C11 C12 C17 C18 -81.53(17)
C15 C16 C20 C21 71.31(17)
C11 C16 C20 C21 -109.42(15)
C15 C16 C20 C22 -52.98(18)
C11 C16 C20 C22 126.30(15)
P1 P2 C23 C28 39.09(12)
Ti1 P2 C23 C28 111.39(11)
P1 P2 C23 C24 -151.80(8)
Ti1 P2 C23 C24 -79.49(10)
C28 C23 C24 C25 -0.37(19)
P2 C23 C24 C25 -170.46(11)
C28 C23 C24 C29 175.52(12)
P2 C23 C24 C29 5.44(16)
C23 C24 C25 C26 0.3(2)
C29 C24 C25 C26 -175.73(15)
C24 C25 C26 C27 -0.6(3)
C25 C26 C27 C28 1.0(3)
C26 C27 C28 C23 -1.0(2)
C26 C27 C28 C32 178.48(14)
C24 C23 C28 C27 0.69(19)
P2 C23 C28 C27 169.34(11)
C24 C23 C28 C32 -178.75(12)
P2 C23 C28 C32 -10.10(19)
C25 C24 C29 C31 -34.30(19)
C23 C24 C29 C31 149.75(14)
C25 C24 C29 C30 90.45(16)
C23 C24 C29 C30 -85.50(16)
C27 C28 C32 C33 73.36(18)
C23 C28 C32 C33 -107.18(17)
C27 C28 C32 C34 -50.41(18)
C23 C28 C32 C34 129.04(15)
C40A C35A C36A C37A 0.0
C35A C36A C37A C38A 0.0
C36A C37A C38A C39A 0.0
C37A C38A C39A C40A 0.0
C38A C39A C40A C35A 0.0
C36A C35A C40A C39A 0.0
C40B C35B C36B C37B 0.0
C35B C36B C37B C38B 0.0
C36B C37B C38B C39B 0.0
C37B C38B C39B C40B 0.0
C38B C39B C40B C35B 0.0
C36B C35B C40B C39B 0.0
